data_4317830
loop_
_publ_author_name
'Geeta Hundal'
'Maninder Singh Hundal'
'Sangeeta Obrai'
'N. S. Poonia'
'Subodh Kumar'

_publ_section_title
;
 Metal Complexes of Tetrapodal Ligands: Synthesis, Spectroscopic and
 Thermal Studies, and X-ray Crystal Structure Studies of Na(I), Ca(II),
 Sr(II), and Ba(II) Complexes of Tetrapodal Ligands
 N,N,N',N'-Tetrakis(2-hydroxypropyl)ethylenediamine and
 N,N,N',N'-Tetrakis(2-hydroxyethyl)ethylenediamine
;
_journal_name_full 'Inorganic Chemistry'
_journal_page_first 2077
_journal_page_last 2086
_journal_paper_doi 10.1021/ic0100727
_journal_volume 41
_journal_year 2002
_chemical_formula_sum 'C20 H34 N5 Na O11'
_chemical_formula_weight 543.51
_chemical_name_systematic
;
  ?
;
_space_group_IT_number 14
_symmetry_cell_setting monoclinic
_symmetry_space_group_name_Hall '-P 2yn'
_symmetry_space_group_name_H-M 'P 1 21/n 1'
_atom_sites_solution_hydrogens geom
_atom_sites_solution_primary direct
_atom_sites_solution_secondary difmap
_audit_creation_method SHELXL
_cell_angle_alpha 90.00
_cell_angle_beta 93.650(10)
_cell_angle_gamma 90.00
_cell_formula_units_Z 4
_cell_length_a 12.9210(10)
_cell_length_b 15.707(2)
_cell_length_c 13.1060(10)
_cell_measurement_temperature 293(2)
_cell_volume 2654.5(4)
_computing_structure_refinement 'SHELXL-93 (Sheldrick, 1993)'
_computing_structure_solution 'SHELXS-86 (Sheldrick, 1990)'
_diffrn_ambient_temperature 293(2)
_diffrn_radiation_monochromator graphite
_diffrn_radiation_source 'fine-focus sealed tube'
_diffrn_radiation_type MoK\a
_diffrn_radiation_wavelength 0.71073
_diffrn_reflns_av_R_equivalents 0.0292
_diffrn_reflns_av_sigmaI/netI 0.0674
_diffrn_reflns_limit_h_max 13
_diffrn_reflns_limit_h_min 0
_diffrn_reflns_limit_k_max 16
_diffrn_reflns_limit_k_min 0
_diffrn_reflns_limit_l_max 14
_diffrn_reflns_limit_l_min -14
_diffrn_reflns_number 3648
_diffrn_reflns_theta_max 22.50
_diffrn_reflns_theta_min 2.03
_exptl_absorpt_coefficient_mu 0.124
_exptl_crystal_density_diffrn 1.360
_exptl_crystal_F_000 1152
_refine_diff_density_max 0.245
_refine_diff_density_min -0.295
_refine_diff_density_rms 0.045
_refine_ls_extinction_method none
_refine_ls_goodness_of_fit_all 1.002
_refine_ls_goodness_of_fit_obs 1.087
_refine_ls_matrix_type full
_refine_ls_number_parameters 334
_refine_ls_number_reflns 3053
_refine_ls_number_restraints 0
_refine_ls_restrained_S_all 1.157
_refine_ls_restrained_S_obs 1.087
_refine_ls_R_factor_all 0.1160
_refine_ls_R_factor_obs 0.0609
_refine_ls_shift/esd_max -0.046
_refine_ls_shift/esd_mean 0.003
_refine_ls_structure_factor_coef Fsqd
_refine_ls_weighting_details 'w=1/[\s^2^(Fo^2^)+(0.0709P)^2^+1.7771P] where P=(Fo^2^+2Fc^2^)/3'
_refine_ls_weighting_scheme calc
_refine_ls_wR_factor_all 0.1977
_refine_ls_wR_factor_obs 0.1426
_reflns_number_observed 2159
_reflns_number_total 3465
_reflns_observed_criterion >2sigma(I)
_cod_data_source_file ic0100727_04.cif
_cod_data_source_block napichpe
_cod_depositor_comments
;
The following automatic conversions were performed:

'_refine_ls_weighting_scheme' value 'calc
w=1/[\s^2^(Fo^2^)+(0.0709P)^2^+1.7771P] where P=(Fo^2^+2Fc^2^)/3' was
changed to 'calc'. New tag '_refine_ls_weighting_details' was
created. The value of the new tag was set to
'w=1/[\s^2^(Fo^2^)+(0.0709P)^2^+1.7771P] where P=(Fo^2^+2Fc^2^)/3'.

Automatic conversion script
Id: cif_fix_values 3143 2015-03-26 13:38:13Z robertas 
;
_cod_database_code 4317830

loop_
_symmetry_equiv_pos_as_xyz
'x, y, z'
'-x+1/2, y+1/2, -z+1/2'
'-x, -y, -z'
'x-1/2, -y-1/2, z-1/2'

loop_
_atom_site_aniso_label
_atom_site_aniso_U_11
_atom_site_aniso_U_22
_atom_site_aniso_U_33
_atom_site_aniso_U_23
_atom_site_aniso_U_13
_atom_site_aniso_U_12
Na 0.0486(10) 0.0415(10) 0.0559(11) -0.0004(8) -0.0002(8) -0.0066(8)
O1 0.090(3) 0.067(3) 0.168(4) 0.006(3) 0.052(3) 0.012(2)
O2 0.062(2) 0.050(2) 0.072(2) 0.005(2) -0.008(2) -0.003(2)
O3 0.056(2) 0.036(2) 0.074(2) -0.008(2) -0.017(2) 0.0021(15)
O4 0.056(2) 0.044(2) 0.047(2) -0.0025(15) -0.0001(14) 0.001(2)
O5 0.057(2) 0.040(2) 0.081(2) -0.013(2) -0.005(2) 0.010(2)
O6 0.090(3) 0.062(3) 0.266(7) -0.047(4) 0.042(4) -0.016(2)
O7 0.115(4) 0.182(6) 0.254(8) -0.129(6) 0.081(5) -0.083(4)
O8 0.098(3) 0.110(3) 0.094(3) -0.030(3) 0.008(3) 0.048(3)
O9 0.181(6) 0.053(3) 0.211(6) -0.026(3) 0.073(4) 0.014(3)
O10 0.093(3) 0.112(4) 0.122(4) 0.021(3) 0.026(3) -0.018(3)
O11 0.068(3) 0.083(3) 0.145(4) 0.009(3) -0.016(3) 0.008(2)
N1 0.053(2) 0.048(2) 0.074(3) 0.003(2) 0.006(2) -0.006(2)
N2 0.049(2) 0.031(2) 0.055(2) -0.002(2) -0.010(2) 0.000(2)
N3 0.058(3) 0.070(3) 0.093(4) -0.019(3) 0.015(3) -0.012(3)
N4 0.106(4) 0.067(4) 0.080(4) -0.014(3) 0.015(3) 0.031(4)
N5 0.066(3) 0.046(3) 0.084(4) -0.009(2) 0.001(3) -0.003(3)
C1 0.075(4) 0.081(4) 0.122(5) -0.004(4) 0.037(4) 0.003(4)
C2 0.068(4) 0.087(4) 0.117(5) -0.017(4) 0.037(4) -0.018(3)
C3 0.071(4) 0.062(4) 0.093(4) 0.029(3) 0.006(3) 0.008(3)
C4 0.097(5) 0.065(4) 0.085(4) 0.016(3) 0.015(4) -0.016(3)
C5 0.058(3) 0.043(3) 0.092(4) -0.002(3) 0.000(3) -0.013(2)
C6 0.052(3) 0.047(3) 0.087(4) -0.019(3) -0.014(3) -0.006(3)
C7 0.062(3) 0.047(3) 0.070(3) -0.005(3) -0.020(3) 0.003(3)
C8 0.077(3) 0.040(3) 0.061(3) -0.004(2) -0.023(3) 0.007(3)
C9 0.063(3) 0.045(3) 0.048(3) -0.003(2) 0.009(2) 0.000(2)
C10 0.069(3) 0.038(3) 0.052(3) -0.009(2) 0.001(2) -0.001(2)
C11 0.094(5) 0.140(6) 0.158(7) -0.030(6) 0.062(5) 0.010(5)
C12 0.117(5) 0.086(4) 0.092(5) 0.033(4) 0.004(4) 0.033(4)
C13 0.118(5) 0.056(3) 0.095(4) 0.009(3) -0.041(4) 0.016(3)
C14 0.081(4) 0.075(4) 0.062(4) -0.009(3) 0.018(3) 0.017(3)
C15 0.059(3) 0.035(3) 0.047(3) -0.001(2) -0.004(2) 0.004(2)
C16 0.053(3) 0.048(3) 0.052(3) 0.002(2) 0.000(2) 0.004(3)
C17 0.055(3) 0.068(4) 0.051(3) -0.002(3) 0.002(2) 0.022(3)
C18 0.073(4) 0.042(3) 0.056(3) -0.006(2) 0.001(3) 0.019(3)
C19 0.076(4) 0.041(3) 0.056(3) -0.007(2) 0.001(3) 0.007(3)
C20 0.056(3) 0.041(3) 0.050(3) 0.002(2) -0.003(2) 0.007(2)

loop_
_atom_site_label
_atom_site_type_symbol
_atom_site_fract_x
_atom_site_fract_y
_atom_site_fract_z
_atom_site_U_iso_or_equiv
_atom_site_thermal_displace_type
_atom_site_occupancy
_atom_site_calc_flag
_atom_site_refinement_flags
_atom_site_disorder_group
Na Na 1.12737(13) 0.52706(10) 0.48891(13) 0.0488(5) Uani 1 d . .
O1 O 1.2813(3) 0.4728(3) 0.4166(4) 0.106(2) Uani 1 d . .
H10 H 1.3294 0.4231 0.4387 0.050 Uiso 1 d . .
O2 O 1.0493(2) 0.5985(2) 0.3422(2) 0.0616(9) Uani 1 d . .
H20 H 0.9656 0.5900 0.3392 0.050 Uiso 1 d . .
O3 O 1.1667(2) 0.4257(2) 0.6338(2) 0.0562(9) Uani 1 d . .
H30 H 1.1891 0.3683 0.6012 0.050 Uiso 1 d . .
O4 O 0.9673(2) 0.6014(2) 0.5655(2) 0.0490(8) Uani 1 d . .
H40 H 0.9316 0.6540 0.5191 0.050 Uiso 1 d . .
O5 O 1.1583(2) 0.2660(2) 0.5443(3) 0.0596(9) Uani 1 d . .
O6 O 1.3520(4) 0.3324(3) 0.5610(5) 0.138(2) Uani 1 d . .
O7 O 1.4612(4) 0.2765(4) 0.4829(5) 0.181(3) Uani 1 d . .
O8 O 1.4536(4) -0.0181(3) 0.3971(3) 0.1006(15) Uani 1 d . .
O9 O 1.3178(5) -0.0922(3) 0.4271(5) 0.146(2) Uani 1 d . .
O10 O 1.0226(3) 0.0670(3) 0.5843(4) 0.108(2) Uani 1 d . .
O11 O 0.9876(3) 0.1559(3) 0.4642(4) 0.0995(14) Uani 1 d . .
N1 N 1.2438(3) 0.6499(2) 0.4401(3) 0.0579(11) Uani 1 d . .
N2 N 1.1796(3) 0.6073(2) 0.6548(3) 0.0456(9) Uani 1 d . .
N3 N 1.3786(4) 0.2733(3) 0.5148(4) 0.0731(13) Uani 1 d . .
N4 N 1.3649(5) -0.0254(3) 0.4244(4) 0.0843(15) Uani 1 d . .
N5 N 1.0479(4) 0.1146(3) 0.5182(4) 0.0655(12) Uani 1 d . .
C1 C 1.3319(5) 0.5313(4) 0.3548(5) 0.092(2) Uani 1 d . .
H1A H 1.2871(5) 0.5404(4) 0.2926(5) 0.110 Uiso 1 calc R .
C2 C 1.3427(4) 0.6140(4) 0.4087(5) 0.089(2) Uani 1 d . .
H2A H 1.3893(4) 0.6068(4) 0.4690(5) 0.107 Uiso 1 calc R .
H2B H 1.3743(4) 0.6546(4) 0.3643(5) 0.107 Uiso 1 calc R .
C3 C 1.0775(4) 0.6870(3) 0.3511(5) 0.075(2) Uani 1 d . .
H3A H 1.0544(4) 0.7076(3) 0.4164(5) 0.090 Uiso 1 calc R .
C4 C 1.1906(5) 0.6949(4) 0.3547(5) 0.082(2) Uani 1 d . .
H4A H 1.2152(5) 0.6731(4) 0.2914(5) 0.098 Uiso 1 calc R .
H4B H 1.2088(5) 0.7548(4) 0.3592(5) 0.098 Uiso 1 calc R .
C5 C 1.2596(4) 0.7047(3) 0.5299(4) 0.0646(14) Uani 1 d . .
H5A H 1.2010(4) 0.7431(3) 0.5324(4) 0.077 Uiso 1 calc R .
H5B H 1.3211(4) 0.7391(3) 0.5228(4) 0.077 Uiso 1 calc R .
C6 C 1.2718(4) 0.6561(3) 0.6297(4) 0.0627(14) Uani 1 d . .
H6A H 1.3298(4) 0.6173(3) 0.6266(4) 0.075 Uiso 1 calc R .
H6B H 1.2886(4) 0.6962(3) 0.6846(4) 0.075 Uiso 1 calc R .
C7 C 1.2460(4) 0.4623(3) 0.7010(4) 0.0606(14) Uani 1 d . .
H7A H 1.3072(4) 0.4730(3) 0.6624(4) 0.073 Uiso 1 calc R .
C8 C 1.2057(4) 0.5456(3) 0.7371(4) 0.0605(14) Uani 1 d . .
H8A H 1.1441(4) 0.5350(3) 0.7739(4) 0.073 Uiso 1 calc R .
H8B H 1.2574(4) 0.5708(3) 0.7848(4) 0.073 Uiso 1 calc R .
C9 C 0.9901(4) 0.6234(3) 0.6710(3) 0.0516(12) Uani 1 d . .
H9A H 0.9905(4) 0.5708(3) 0.7112(3) 0.062 Uiso 1 calc R .
C10 C 1.0957(4) 0.6631(3) 0.6857(4) 0.0531(12) Uani 1 d . .
H10A H 1.0965(4) 0.7153(3) 0.6463(4) 0.064 Uiso 1 calc R .
H10B H 1.1087(4) 0.6779(3) 0.7572(4) 0.064 Uiso 1 calc R .
C11 C 1.4343(5) 0.4979(5) 0.3227(6) 0.128(3) Uani 1 d . .
H11A H 1.4236(5) 0.4444(5) 0.2882(6) 0.193 Uiso 1 calc R .
H11B H 1.4808(5) 0.4901(5) 0.3820(6) 0.193 Uiso 1 calc R .
H11C H 1.4637(5) 0.5380(5) 0.2774(6) 0.193 Uiso 1 calc R .
C12 C 1.0214(5) 0.7392(4) 0.2664(5) 0.098(2) Uani 1 d . .
H12A H 0.9479(5) 0.7311(4) 0.2685(5) 0.148 Uiso 1 calc R .
H12B H 1.0433(5) 0.7211(4) 0.2013(5) 0.148 Uiso 1 calc R .
H12C H 1.0376(5) 0.7984(4) 0.2763(5) 0.148 Uiso 1 calc R .
C13 C 1.2763(5) 0.4036(3) 0.7891(4) 0.091(2) Uani 1 d . .
H13A H 1.3018(5) 0.3509(3) 0.7631(4) 0.137 Uiso 1 calc R .
H13B H 1.2169(5) 0.3925(3) 0.8274(4) 0.137 Uiso 1 calc R .
H13C H 1.3296(5) 0.4299(3) 0.8327(4) 0.137 Uiso 1 calc R .
C14 C 0.9073(4) 0.6820(3) 0.7101(4) 0.072(2) Uani 1 d . .
H14A H 0.8406(4) 0.6553(3) 0.6999(4) 0.108 Uiso 1 calc R .
H14B H 0.9071(4) 0.7348(3) 0.6733(4) 0.108 Uiso 1 calc R .
H14C H 0.9221(4) 0.6927(3) 0.7816(4) 0.108 Uiso 1 calc R .
C15 C 1.2072(4) 0.2016(3) 0.5174(3) 0.0473(12) Uani 1 d . .
C16 C 1.3163(4) 0.1979(3) 0.4998(3) 0.0514(12) Uani 1 d . .
C17 C 1.3658(4) 0.1254(3) 0.4693(3) 0.0582(13) Uani 1 d . .
H17A H 1.4364(4) 0.1268(3) 0.4590(3) 0.070 Uiso 1 calc R .
C18 C 1.3111(4) 0.0514(3) 0.4541(4) 0.0573(13) Uani 1 d . .
C19 C 1.2069(4) 0.0474(3) 0.4720(3) 0.0576(13) Uani 1 d . .
H19A H 1.1706(4) -0.0036(3) 0.4652(3) 0.069 Uiso 1 calc R .
C20 C 1.1589(4) 0.1202(3) 0.5000(3) 0.0492(12) Uani 1 d . .

loop_
_atom_type_symbol
_atom_type_description
_atom_type_scat_dispersion_real
_atom_type_scat_dispersion_imag
_atom_type_scat_source
C C 0.0033 0.0016 'International Tables Vol C Tables 4.2.6.8 and 6.1.1.4'
H H 0.0000 0.0000 'International Tables Vol C Tables 4.2.6.8 and 6.1.1.4'
N N 0.0061 0.0033 'International Tables Vol C Tables 4.2.6.8 and 6.1.1.4'
O O 0.0106 0.0060 'International Tables Vol C Tables 4.2.6.8 and 6.1.1.4'
Na Na 0.0362 0.0249 'International Tables Vol C Tables 4.2.6.8 and 6.1.1.4'

loop_
_geom_angle_atom_site_label_1
_geom_angle_atom_site_label_2
_geom_angle_atom_site_label_3
_geom_angle
_geom_angle_site_symmetry_1
_geom_angle_site_symmetry_3
_geom_angle_publ_flag
O2 Na O1 99.5(2) . . y
O2 Na O4 88.56(11) . 3_766 ?
O1 Na O4 90.22(14) . 3_766 ?
O2 Na O3 164.12(12) . . y
O1 Na O3 86.59(14) . . y
O4 Na O3 76.71(10) 3_766 . ?
O2 Na N1 70.69(12) . . y
O1 Na N1 69.81(14) . . y
O4 Na N1 147.50(14) 3_766 . ?
O3 Na N1 125.16(13) . . y
O2 Na N2 121.70(12) . . y
O1 Na N2 109.1(2) . . y
O4 Na N2 138.86(12) 3_766 . ?
O3 Na N2 68.90(11) . . y
N1 Na N2 73.36(13) . . y
O2 Na O4 78.30(11) . . y
O1 Na O4 174.29(13) . . y
O4 Na O4 94.99(10) 3_766 . ?
O3 Na O4 96.86(11) . . y
N1 Na O4 104.49(12) . . y
N2 Na O4 68.24(11) . . y
O2 Na Na 80.02(10) . 3_766 ?
O1 Na Na 139.96(14) . 3_766 ?
O4 Na Na 49.79(8) 3_766 3_766 ?
O3 Na Na 85.87(9) . 3_766 ?
N1 Na Na 142.42(12) . 3_766 ?
N2 Na Na 104.60(11) . 3_766 ?
O4 Na Na 45.20(7) . 3_766 ?
C1 O1 Na 114.8(3) . . ?
C3 O2 Na 107.2(3) . . ?
C7 O3 Na 108.4(2) . . ?
C9 O4 Na 123.2(2) . 3_766 ?
C9 O4 Na 110.9(2) . . ?
Na O4 Na 85.01(10) 3_766 . ?
C4 N1 C5 111.6(4) . . ?
C4 N1 C2 110.1(4) . . ?
C5 N1 C2 111.7(4) . . ?
C4 N1 Na 107.6(3) . . ?
C5 N1 Na 107.3(3) . . ?
C2 N1 Na 108.3(3) . . ?
C6 N2 C10 111.8(3) . . ?
C6 N2 C8 110.9(4) . . ?
C10 N2 C8 109.2(4) . . ?
C6 N2 Na 103.9(3) . . ?
C10 N2 Na 111.5(2) . . ?
C8 N2 Na 109.5(2) . . ?
O7 N3 O6 117.0(5) . . ?
O7 N3 C16 120.1(5) . . ?
O6 N3 C16 122.9(5) . . ?
O9 N4 O8 124.6(5) . . ?
O9 N4 C18 117.4(6) . . ?
O8 N4 C18 118.1(6) . . ?
O10 N5 O11 124.1(5) . . ?
O10 N5 C20 117.8(5) . . ?
O11 N5 C20 118.1(5) . . ?
O1 C1 C2 109.3(5) . . ?
O1 C1 C11 112.3(5) . . ?
C2 C1 C11 112.4(5) . . ?
N1 C2 C1 114.3(5) . . ?
O2 C3 C4 109.3(4) . . ?
O2 C3 C12 110.8(5) . . ?
C4 C3 C12 113.9(5) . . ?
N1 C4 C3 113.9(4) . . ?
N1 C5 C6 113.6(4) . . ?
N2 C6 C5 114.5(4) . . ?
O3 C7 C8 107.2(4) . . ?
O3 C7 C13 111.5(4) . . ?
C8 C7 C13 111.8(4) . . ?
N2 C8 C7 114.3(4) . . ?
O4 C9 C10 110.6(4) . . ?
O4 C9 C14 111.3(4) . . ?
C10 C9 C14 111.0(4) . . ?
N2 C10 C9 113.4(3) . . ?
O5 C15 C20 122.8(4) . . ?
O5 C15 C16 126.3(4) . . ?
C20 C15 C16 111.0(4) . . ?
C17 C16 N3 117.0(5) . . ?
C17 C16 C15 123.8(5) . . ?
N3 C16 C15 119.2(4) . . ?
C18 C17 C16 119.9(5) . . ?
C17 C18 C19 120.9(4) . . ?
C17 C18 N4 119.4(5) . . ?
C19 C18 N4 119.6(5) . . ?
C20 C19 C18 118.2(5) . . ?
C19 C20 C15 126.2(5) . . ?
C19 C20 N5 117.3(4) . . ?
C15 C20 N5 116.5(4) . . ?

loop_
_geom_bond_atom_site_label_1
_geom_bond_atom_site_label_2
_geom_bond_distance
_geom_bond_site_symmetry_2
_geom_bond_publ_flag
Na O2 2.393(3) . ?
Na O1 2.412(4) . y
Na O4 2.443(3) 3_766 ?
Na O3 2.505(3) . y
Na N1 2.554(4) . y
Na N2 2.566(4) . y
Na O4 2.629(3) . y
Na Na 3.430(3) 3_766 ?
O1 C1 1.413(7) . ?
O2 C3 1.440(6) . ?
O3 C7 1.429(5) . ?
O4 C9 1.437(5) . ?
O4 Na 2.443(3) 3_766 ?
O5 C15 1.255(5) . ?
O6 N3 1.172(5) . ?
O7 N3 1.172(6) . ?
O8 N4 1.228(6) . ?
O9 N4 1.215(6) . ?
O10 N5 1.205(5) . ?
O11 N5 1.209(5) . ?
N1 C4 1.458(7) . ?
N1 C5 1.462(6) . ?
N1 C2 1.479(6) . ?
N2 C6 1.471(6) . ?
N2 C10 1.472(5) . ?
N2 C8 1.472(5) . ?
N3 C16 1.438(6) . ?
N4 C18 1.457(6) . ?
N5 C20 1.471(6) . ?
C1 C2 1.480(8) . ?
C1 C11 1.509(8) . ?
C3 C4 1.465(7) . ?
C3 C12 1.525(7) . ?
C5 C6 1.513(7) . ?
C7 C8 1.497(6) . ?
C7 C13 1.509(7) . ?
C9 C10 1.501(6) . ?
C9 C14 1.525(6) . ?
C15 C20 1.434(6) . ?
C15 C16 1.445(6) . ?
C16 C17 1.377(6) . ?
C17 C18 1.369(7) . ?
C18 C19 1.383(7) . ?
C19 C20 1.363(6) . ?

loop_
_geom_torsion_atom_site_label_1
_geom_torsion_atom_site_label_2
_geom_torsion_atom_site_label_3
_geom_torsion_atom_site_label_4
_geom_torsion
_geom_torsion_site_symmetry_1
_geom_torsion_site_symmetry_2
_geom_torsion_site_symmetry_3
_geom_torsion_site_symmetry_4
_geom_torsion_publ_flag
O2 Na O1 C1 43.6(5) . . . . ?
O4 Na O1 C1 132.2(4) 3_766 . . . ?
O3 Na O1 C1 -151.1(4) . . . . ?
N1 Na O1 C1 -21.6(4) . . . . ?
N2 Na O1 C1 -84.9(4) . . . . ?
O4 Na O1 C1 -23.7(18) . . . . ?
Na Na O1 C1 129.4(4) 3_766 . . . ?
O1 Na O2 C3 -96.9(3) . . . . ?
O4 Na O2 C3 173.1(3) 3_766 . . . ?
O3 Na O2 C3 151.3(5) . . . . ?
N1 Na O2 C3 -32.4(3) . . . . ?
N2 Na O2 C3 22.7(3) . . . . ?
O4 Na O2 C3 77.7(3) . . . . ?
Na Na O2 C3 123.8(3) 3_766 . . . ?
O2 Na O3 C7 -167.2(5) . . . . ?
O1 Na O3 C7 79.4(3) . . . . ?
O4 Na O3 C7 170.5(3) 3_766 . . . ?
N1 Na O3 C7 17.1(3) . . . . ?
N2 Na O3 C7 -32.6(3) . . . . ?
O4 Na O3 C7 -96.0(3) . . . . ?
Na Na O3 C7 -139.9(3) 3_766 . . . ?
O2 Na O4 C9 -148.8(3) . . . . ?
O1 Na O4 C9 -80.5(16) . . . . ?
O4 Na O4 C9 123.7(3) 3_766 . . . ?
O3 Na O4 C9 46.5(3) . . . . ?
N1 Na O4 C9 -82.5(3) . . . . ?
N2 Na O4 C9 -17.5(2) . . . . ?
Na Na O4 C9 123.7(3) 3_766 . . . ?
O2 Na O4 Na 87.49(11) . . . 3_766 ?
O1 Na O4 Na 155.8(16) . . . 3_766 ?
O4 Na O4 Na 0.0 3_766 . . 3_766 ?
O3 Na O4 Na -77.18(10) . . . 3_766 ?
N1 Na O4 Na 153.76(14) . . . 3_766 ?
N2 Na O4 Na -141.18(13) . . . 3_766 ?
Na Na O4 Na 0.0 3_766 . . 3_766 ?
O2 Na N1 C4 3.5(3) . . . . ?
O1 Na N1 C4 111.9(4) . . . . ?
O4 Na N1 C4 56.6(4) 3_766 . . . ?
O3 Na N1 C4 -177.7(3) . . . . ?
N2 Na N1 C4 -129.8(3) . . . . ?
O4 Na N1 C4 -68.3(3) . . . . ?
Na Na N1 C4 -37.3(4) 3_766 . . . ?
O2 Na N1 C5 123.7(3) . . . . ?
O1 Na N1 C5 -127.9(3) . . . . ?
O4 Na N1 C5 176.8(3) 3_766 . . . ?
O3 Na N1 C5 -57.6(3) . . . . ?
N2 Na N1 C5 -9.6(3) . . . . ?
O4 Na N1 C5 51.9(3) . . . . ?
Na Na N1 C5 82.8(4) 3_766 . . . ?
O2 Na N1 C2 -115.5(4) . . . . ?
O1 Na N1 C2 -7.1(4) . . . . ?
O4 Na N1 C2 -62.4(4) 3_766 . . . ?
O3 Na N1 C2 63.2(4) . . . . ?
N2 Na N1 C2 111.2(4) . . . . ?
O4 Na N1 C2 172.7(3) . . . . ?
Na Na N1 C2 -156.4(3) 3_766 . . . ?
O2 Na N2 C6 -72.8(3) . . . . ?
O1 Na N2 C6 42.1(3) . . . . ?
O4 Na N2 C6 155.8(3) 3_766 . . . ?
O3 Na N2 C6 120.5(3) . . . . ?
N1 Na N2 C6 -18.9(3) . . . . ?
O4 Na N2 C6 -132.6(3) . . . . ?
Na Na N2 C6 -159.9(2) 3_766 . . . ?
O2 Na N2 C10 47.8(3) . . . . ?
O1 Na N2 C10 162.7(3) . . . . ?
O4 Na N2 C10 -83.6(3) 3_766 . . . ?
O3 Na N2 C10 -118.9(3) . . . . ?
N1 Na N2 C10 101.7(3) . . . . ?
O4 Na N2 C10 -11.9(2) . . . . ?
Na Na N2 C10 -39.3(3) 3_766 . . . ?
O2 Na N2 C8 168.8(3) . . . . ?
O1 Na N2 C8 -76.4(3) . . . . ?
O4 Na N2 C8 37.3(4) 3_766 . . . ?
O3 Na N2 C8 2.0(3) . . . . ?
N1 Na N2 C8 -137.4(3) . . . . ?
O4 Na N2 C8 109.0(3) . . . . ?
Na Na N2 C8 81.6(3) 3_766 . . . ?
Na O1 C1 C2 47.4(6) . . . . ?
Na O1 C1 C11 172.8(5) . . . . ?
C4 N1 C2 C1 -82.7(6) . . . . ?
C5 N1 C2 C1 152.6(5) . . . . ?
Na N1 C2 C1 34.7(6) . . . . ?
O1 C1 C2 N1 -55.6(7) . . . . ?
C11 C1 C2 N1 179.0(6) . . . . ?
Na O2 C3 C4 59.8(5) . . . . ?
Na O2 C3 C12 -173.9(4) . . . . ?
C5 N1 C4 C3 -91.0(6) . . . . ?
C2 N1 C4 C3 144.3(5) . . . . ?
Na N1 C4 C3 26.4(6) . . . . ?
O2 C3 C4 N1 -59.7(6) . . . . ?
C12 C3 C4 N1 175.8(5) . . . . ?
C4 N1 C5 C6 156.0(4) . . . . ?
C2 N1 C5 C6 -80.2(5) . . . . ?
Na N1 C5 C6 38.3(5) . . . . ?
C10 N2 C6 C5 -72.5(5) . . . . ?
C8 N2 C6 C5 165.4(4) . . . . ?
Na N2 C6 C5 48.0(4) . . . . ?
N1 C5 C6 N2 -63.9(5) . . . . ?
Na O3 C7 C8 59.0(4) . . . . ?
Na O3 C7 C13 -178.4(4) . . . . ?
C6 N2 C8 C7 -85.7(5) . . . . ?
C10 N2 C8 C7 150.7(4) . . . . ?
Na N2 C8 C7 28.4(5) . . . . ?
O3 C7 C8 N2 -60.4(5) . . . . ?
C13 C7 C8 N2 177.1(4) . . . . ?
Na O4 C9 C10 142.6(3) 3_766 . . . ?
Na O4 C9 C10 44.7(4) . . . . ?
Na O4 C9 C14 -93.6(4) 3_766 . . . ?
Na O4 C9 C14 168.5(3) . . . . ?
C6 N2 C10 C9 156.6(4) . . . . ?
C8 N2 C10 C9 -80.3(4) . . . . ?
Na N2 C10 C9 40.8(4) . . . . ?
O4 C9 C10 N2 -59.3(5) . . . . ?
C14 C9 C10 N2 176.7(4) . . . . ?
O7 N3 C16 C17 14.7(8) . . . . ?
O6 N3 C16 C17 -162.8(6) . . . . ?
O7 N3 C16 C15 -165.5(6) . . . . ?
O6 N3 C16 C15 16.9(8) . . . . ?
O5 C15 C16 C17 -179.4(4) . . . . ?
C20 C15 C16 C17 0.6(6) . . . . ?
O5 C15 C16 N3 0.9(7) . . . . ?
C20 C15 C16 N3 -179.1(4) . . . . ?
N3 C16 C17 C18 179.7(4) . . . . ?
C15 C16 C17 C18 -0.1(7) . . . . ?
C16 C17 C18 C19 -2.0(7) . . . . ?
C16 C17 C18 N4 -178.4(4) . . . . ?
O9 N4 C18 C17 168.9(6) . . . . ?
O8 N4 C18 C17 -12.2(7) . . . . ?
O9 N4 C18 C19 -7.6(8) . . . . ?
O8 N4 C18 C19 171.3(5) . . . . ?
C17 C18 C19 C20 3.4(7) . . . . ?
N4 C18 C19 C20 179.8(4) . . . . ?
C18 C19 C20 C15 -2.9(7) . . . . ?
C18 C19 C20 N5 179.7(4) . . . . ?
O5 C15 C20 C19 -179.1(4) . . . . ?
C16 C15 C20 C19 0.9(6) . . . . ?
O5 C15 C20 N5 -1.7(6) . . . . ?
C16 C15 C20 N5 178.3(4) . . . . ?
O10 N5 C20 C19 60.1(6) . . . . ?
O11 N5 C20 C19 -117.7(5) . . . . ?
O10 N5 C20 C15 -117.6(5) . . . . ?
O11 N5 C20 C15 64.6(6) . . . . ?
